data_7034859
loop_
_publ_author_name
'Konarev, Dmitri V.'
'Kuzmin, Alexey V.'
'Troyanov, Sergey I.'
'Nakano, Yoshiaki'
'Khasanov, Salavat S.'
'Otsuka, Akihiro'
'Yamochi, Hideki'
'Saito, Gunzi'
'Lyubovskaya, Rimma N.'

_publ_section_title
;
 Anionic coordination complexes of C60 and C70 with cyclopentadienyl and
 pentamethylcyclopentadienyl molybdenum dicarbonyl.
;
_journal_issue 20
_journal_name_full 'Dalton transactions (Cambridge, England : 2003)'
_journal_page_first 9672
_journal_page_last 9681
_journal_paper_doi 10.1039/c5dt00970g
_journal_volume 44
_journal_year 2015
_chemical_formula_sum 'C103 H35 Mo N O2 P2'
_chemical_formula_weight 1476.20
_chemical_name_systematic
; 
 ? 
;
_chemical_properties_physical 'Air-sensitive, Moisture-sensitive'
_space_group_IT_number 14
_symmetry_cell_setting monoclinic
_symmetry_space_group_name_Hall '-P 2ybc'
_symmetry_space_group_name_H-M 'P 1 21/c 1'
_atom_sites_solution_hydrogens geom
_atom_sites_solution_primary direct
_atom_sites_solution_secondary difmap
_audit_creation_method SHELXL-97
_audit_update_record
;
2015-02-27 deposited with the CCDC.
2015-04-17 downloaded from the CCDC.
;
_cell_angle_alpha 90.00
_cell_angle_beta 117.151(3)
_cell_angle_gamma 90.00
_cell_formula_units_Z 4
_cell_length_a 21.4540(10)
_cell_length_b 16.3401(10)
_cell_length_c 19.8350(8)
_cell_measurement_reflns_used 45000
_cell_measurement_temperature 100(2)
_cell_measurement_theta_max 32
_cell_measurement_theta_min 5
_cell_volume 6187.2(6)
_computing_cell_refinement XDS
_computing_data_collection XDS
_computing_data_reduction XDS
_computing_structure_refinement 'SHELXL-97 (Sheldrick, 1997)'
_computing_structure_solution 'SHELXS-97 (Sheldrick, 1990)'
_diffrn_ambient_temperature 100(2)
_diffrn_measured_fraction_theta_full 0.990
_diffrn_measured_fraction_theta_max 0.966
_diffrn_measurement_device_type MAR225
_diffrn_measurement_method CCD
_diffrn_radiation_monochromator Si(111)
_diffrn_radiation_source 'BL 14.2 PSF, BESSY, Berlin, Germany'
_diffrn_radiation_type synchrotron
_diffrn_radiation_wavelength 0.81036
_diffrn_reflns_av_R_equivalents 0.0277
_diffrn_reflns_av_sigmaI/netI 0.0164
_diffrn_reflns_limit_h_max 29
_diffrn_reflns_limit_h_min -29
_diffrn_reflns_limit_k_max 22
_diffrn_reflns_limit_k_min -22
_diffrn_reflns_limit_l_max 26
_diffrn_reflns_limit_l_min -26
_diffrn_reflns_number 112100
_diffrn_reflns_theta_full 28.90
_diffrn_reflns_theta_max 34.25
_diffrn_reflns_theta_min 3.00
_exptl_absorpt_coefficient_mu 0.460
_exptl_absorpt_correction_type none
_exptl_crystal_colour black
_exptl_crystal_density_diffrn 1.585
_exptl_crystal_density_method 'not measured'
_exptl_crystal_description plate
_exptl_crystal_F_000 2992
_exptl_crystal_preparation 'Magnetic properties'
_exptl_crystal_recrystallization_method 'Re-crystallisation from solvent: o-dichlorobenzene/n-hexane'
_exptl_crystal_size_max 0.03
_exptl_crystal_size_mid 0.03
_exptl_crystal_size_min 0.01
_refine_diff_density_max 1.063
_refine_diff_density_min -1.514
_refine_diff_density_rms 0.095
_refine_ls_extinction_method none
_refine_ls_goodness_of_fit_ref 1.006
_refine_ls_hydrogen_treatment constr
_refine_ls_matrix_type full
_refine_ls_number_parameters 982
_refine_ls_number_reflns 16770
_refine_ls_number_restraints 24
_refine_ls_restrained_S_all 1.009
_refine_ls_R_factor_all 0.0544
_refine_ls_R_factor_gt 0.0516
_refine_ls_shift/su_max 0.001
_refine_ls_shift/su_mean 0.000
_refine_ls_structure_factor_coef Fsqd
_refine_ls_weighting_details 'calc w=1/[\s^2^(Fo^2^)+(0.0500P)^2^+19.3000P] where P=(Fo^2^+2Fc^2^)/3'
_refine_ls_weighting_scheme calc
_refine_ls_wR_factor_gt 0.1251
_refine_ls_wR_factor_ref 0.1269
_reflns_number_gt 15750
_reflns_number_total 16771
_reflns_threshold_expression >2sigma(I)
_cod_data_source_file c5dt00970g2.cif
_cod_data_source_block ppnmocp
_cod_depositor_comments 'Adding full bibliography for 7034857--7034860.cif.'
_cod_original_cell_volume 6187.2(5)
_cod_original_sg_symbol_H-M P2(1)/c
_cod_database_code 7034859

loop_
_symmetry_equiv_pos_as_xyz
'x, y, z'
'-x, y+1/2, -z+1/2'
'-x, -y, -z'
'x, -y-1/2, z-1/2'

loop_
_atom_site_label
_atom_site_type_symbol
_atom_site_fract_x
_atom_site_fract_y
_atom_site_fract_z
_atom_site_U_iso_or_equiv
_atom_site_adp_type
_atom_site_occupancy
_atom_site_symmetry_multiplicity
_atom_site_calc_flag
_atom_site_refinement_flags
Mo1 Mo 0.386362(10) 0.617287(11) 0.299313(10) 0.01469(6) Uani 1 1 d .
P1 P 0.68301(3) 0.62951(3) 0.36733(3) 0.01081(10) Uani 1 1 d .
P2 P 0.69679(3) 0.77808(3) 0.46010(3) 0.01194(10) Uani 1 1 d .
N1 N 0.66611(10) 0.69703(11) 0.41327(11) 0.0163(3) Uani 1 1 d .
O1 O 0.49314(10) 0.65381(13) 0.46581(11) 0.0305(4) Uani 1 1 d .
O2 O 0.38607(13) 0.45903(13) 0.38635(14) 0.0390(5) Uani 1 1 d .
C1 C 0.27952(12) 0.63728(13) 0.29034(13) 0.0171(4) Uani 1 1 d .
C2 C 0.21628(12) 0.63763(14) 0.21644(14) 0.0192(4) Uani 1 1 d .
C3 C 0.16190(14) 0.59010(15) 0.22241(17) 0.0281(6) Uani 1 1 d .
C4 C 0.18641(15) 0.56822(14) 0.30057(19) 0.0294(6) Uani 1 1 d .
C5 C 0.25537(14) 0.60138(14) 0.34305(16) 0.0241(5) Uani 1 1 d .
C6 C 0.27525(15) 0.63160(17) 0.41484(15) 0.0282(6) Uani 1 1 d .
C7 C 0.31482(14) 0.70886(18) 0.43857(13) 0.0273(5) Uani 1 1 d .
C8 C 0.33184(12) 0.75025(16) 0.38824(13) 0.0212(4) Uani 1 1 d .
C9 C 0.32019(11) 0.71546(14) 0.31450(12) 0.0159(4) Uani 1 1 d .
C10 C 0.29232(11) 0.78562(14) 0.26213(13) 0.0170(4) Uani 1 1 d .
C11 C 0.23670(12) 0.77938(15) 0.18986(13) 0.0186(4) Uani 1 1 d .
C12 C 0.19753(12) 0.70201(16) 0.16630(13) 0.0205(4) Uani 1 1 d .
C13 C 0.12423(14) 0.7223(2) 0.12034(13) 0.0296(6) Uani 1 1 d .
C14 C 0.07215(14) 0.6753(2) 0.12471(16) 0.0361(7) Uani 1 1 d .
C15 C 0.09114(15) 0.60817(19) 0.17664(19) 0.0352(7) Uani 1 1 d .
C16 C 0.04293(17) 0.60529(19) 0.2100(2) 0.0411(8) Uani 1 1 d .
C17 C 0.06628(17) 0.58459(16) 0.2841(2) 0.0395(8) Uani 1 1 d .
C18 C 0.13876(18) 0.56455(15) 0.3314(2) 0.0374(7) Uani 1 1 d .
C19 C 0.15967(19) 0.59585(17) 0.4059(2) 0.0385(8) Uani 1 1 d .
C20 C 0.22654(18) 0.62988(19) 0.44669(18) 0.0364(7) Uani 1 1 d .
C21 C 0.23535(18) 0.7047(2) 0.48941(15) 0.0374(7) Uani 1 1 d .
C22 C 0.28947(15) 0.7532(2) 0.48438(13) 0.0329(6) Uani 1 1 d .
C23 C 0.28365(15) 0.8389(2) 0.47989(15) 0.0348(7) Uani 1 1 d .
C24 C 0.30119(14) 0.88165(18) 0.42799(16) 0.0304(6) Uani 1 1 d .
C25 C 0.32412(13) 0.83750(17) 0.38271(16) 0.0258(5) Uani 1 1 d .
C26 C 0.29922(13) 0.86022(15) 0.30414(16) 0.0235(5) Uani 1 1 d .
C27 C 0.25254(16) 0.92474(15) 0.27277(19) 0.0297(6) Uani 1 1 d .
C28 C 0.19578(16) 0.91815(16) 0.19841(18) 0.0303(6) Uani 1 1 d .
C29 C 0.18756(14) 0.84579(18) 0.15805(15) 0.0267(5) Uani 1 1 d .
C30 C 0.11824(15) 0.8106(2) 0.11502(14) 0.0323(6) Uani 1 1 d U
C31 C 0.05997(15) 0.8494(2) 0.11459(15) 0.0359(7) Uani 1 1 d .
C32 C 0.00568(14) 0.8006(2) 0.11924(14) 0.0362(7) Uani 1 1 d .
C33 C 0.01164(14) 0.7161(2) 0.12476(16) 0.0389(8) Uani 1 1 d .
C34 C -0.00690(14) 0.6726(2) 0.17678(19) 0.0373(7) Uani 1 1 d .
C35 C -0.03049(14) 0.7157(2) 0.22093(19) 0.0358(7) Uani 1 1 d .
C36 C -0.00548(15) 0.69268(18) 0.3000(2) 0.0338(7) Uani 1 1 d .
C37 C 0.04134(18) 0.62953(17) 0.3309(2) 0.0376(8) Uani 1 1 d .
C38 C 0.09902(19) 0.63636(17) 0.4057(2) 0.0382(8) Uani 1 1 d U
C39 C 0.10781(18) 0.70781(18) 0.44743(18) 0.0344(7) Uani 1 1 d U
C40 C 0.17768(18) 0.7431(2) 0.49025(15) 0.0363(7) Uani 1 1 d U
C41 C 0.17137(16) 0.8317(2) 0.48531(14) 0.0324(6) Uani 1 1 d .
C42 C 0.22303(15) 0.8784(2) 0.47979(15) 0.0341(7) Uani 1 1 d .
C43 C 0.20332(15) 0.94673(18) 0.42741(18) 0.0329(6) Uani 1 1 d .
C44 C 0.25175(15) 0.94903(17) 0.39444(19) 0.0336(7) Uani 1 1 d .
C45 C 0.22816(16) 0.96997(15) 0.3202(2) 0.0333(7) Uani 1 1 d .
C46 C 0.15540(16) 0.98975(14) 0.2732(2) 0.0318(6) Uani 1 1 d .
C47 C 0.13493(18) 0.95765(17) 0.19830(19) 0.0352(7) Uani 1 1 d .
C48 C 0.06874(16) 0.9239(2) 0.15695(17) 0.0344(7) Uani 1 1 d .
C49 C 0.01985(15) 0.9212(2) 0.18935(17) 0.0325(6) Uani 1 1 d .
C50 C -0.01904(14) 0.8452(2) 0.16586(15) 0.0322(6) Uani 1 1 d .
C51 C -0.03665(13) 0.8032(2) 0.21541(16) 0.0300(6) Uani 1 1 d .
C52 C -0.01588(13) 0.83609(17) 0.29116(15) 0.0246(5) Uani 1 1 d .
C53 C 0.00327(14) 0.76758(16) 0.34307(17) 0.0263(5) Uani 1 1 d .
C54 C 0.05873(15) 0.77475(16) 0.41530(16) 0.0265(5) Uani 1 1 d .
C55 C 0.09768(15) 0.85122(17) 0.43872(14) 0.0257(5) Uani 1 1 d .
C56 C 0.07913(14) 0.91653(16) 0.38880(15) 0.0247(5) Uani 1 1 d .
C57 C 0.13289(15) 0.96531(15) 0.38292(17) 0.0286(6) Uani 1 1 d .
C58 C 0.10789(16) 0.98722(14) 0.30367(19) 0.0298(6) Uani 1 1 d .
C59 C 0.03971(15) 0.95192(16) 0.26104(17) 0.0279(5) Uani 1 1 d .
C60 C 0.02121(14) 0.90840(15) 0.31344(15) 0.0232(5) Uani 1 1 d .
C61 C 0.36304(13) 0.66468(15) 0.17722(13) 0.0207(4) Uani 1 1 d .
H61 H 0.3282 0.7051 0.1524 0.025 Uiso 1 1 calc R
C62 C 0.43423(15) 0.6801(2) 0.22657(16) 0.0322(6) Uani 1 1 d .
H62 H 0.4561 0.7321 0.2411 0.039 Uiso 1 1 calc R
C63 C 0.46693(16) 0.6019(3) 0.25040(18) 0.0458(9) Uani 1 1 d .
H63 H 0.5151 0.5927 0.2837 0.055 Uiso 1 1 calc R
C64 C 0.4162(2) 0.5412(2) 0.21656(19) 0.0418(8) Uani 1 1 d .
H64 H 0.4239 0.4839 0.2235 0.050 Uiso 1 1 calc R
C65 C 0.35222(17) 0.57911(17) 0.17081(16) 0.0297(6) Uani 1 1 d .
H65 H 0.3091 0.5521 0.1407 0.036 Uiso 1 1 calc R
C66 C 0.45290(13) 0.64216(15) 0.40341(14) 0.0222(4) Uani 1 1 d .
C67 C 0.38478(14) 0.51828(15) 0.35314(15) 0.0239(5) Uani 1 1 d .
C68 C 0.64550(11) 0.53513(13) 0.37832(12) 0.0145(4) Uani 1 1 d .
C69 C 0.65382(15) 0.46324(15) 0.34586(18) 0.0292(6) Uani 1 1 d .
H69 H 0.6803 0.4635 0.3184 0.035 Uiso 1 1 calc R
C70 C 0.62354(17) 0.39110(16) 0.3536(2) 0.0375(7) Uani 1 1 d .
H70 H 0.6288 0.3423 0.3307 0.045 Uiso 1 1 calc R
C71 C 0.58582(14) 0.38994(16) 0.39424(18) 0.0319(6) Uani 1 1 d .
H71 H 0.5651 0.3404 0.3992 0.038 Uiso 1 1 calc R
C72 C 0.57802(14) 0.46066(17) 0.42777(15) 0.0276(5) Uani 1 1 d .
H72 H 0.5524 0.4595 0.4562 0.033 Uiso 1 1 calc R
C73 C 0.60767(13) 0.53365(15) 0.41996(13) 0.0205(4) Uani 1 1 d .
H73 H 0.6022 0.5823 0.4429 0.025 Uiso 1 1 calc R
C74 C 0.64562(11) 0.65815(13) 0.26869(12) 0.0150(4) Uani 1 1 d .
C75 C 0.65443(15) 0.60915(18) 0.21590(14) 0.0275(5) Uani 1 1 d .
H75 H 0.6794 0.5590 0.2315 0.033 Uiso 1 1 calc R
C76 C 0.62659(16) 0.6338(2) 0.14026(15) 0.0355(7) Uani 1 1 d .
H76 H 0.6317 0.5998 0.1043 0.043 Uiso 1 1 calc R
C77 C 0.59176(15) 0.7072(2) 0.11777(15) 0.0360(7) Uani 1 1 d .
H77 H 0.5732 0.7239 0.0663 0.043 Uiso 1 1 calc R
C78 C 0.58358(15) 0.75701(19) 0.16971(16) 0.0326(6) Uani 1 1 d .
H78 H 0.5603 0.8082 0.1541 0.039 Uiso 1 1 calc R
C79 C 0.60960(13) 0.73188(15) 0.24528(14) 0.0218(4) Uani 1 1 d .
H79 H 0.6026 0.7652 0.2805 0.026 Uiso 1 1 calc R
C80 C 0.77455(11) 0.61129(12) 0.39762(12) 0.0129(4) Uani 1 1 d .
C81 C 0.81194(12) 0.55531(15) 0.45484(14) 0.0222(5) Uani 1 1 d .
H81 H 0.7884 0.5231 0.4761 0.027 Uiso 1 1 calc R
C82 C 0.88376(13) 0.54655(17) 0.48090(15) 0.0260(5) Uani 1 1 d .
H82 H 0.9090 0.5078 0.5195 0.031 Uiso 1 1 calc R
C83 C 0.91865(12) 0.59394(15) 0.45104(13) 0.0189(4) Uani 1 1 d .
H83 H 0.9677 0.5875 0.4688 0.023 Uiso 1 1 calc R
C84 C 0.88173(13) 0.65081(17) 0.39502(14) 0.0232(5) Uani 1 1 d .
H84 H 0.9057 0.6837 0.3748 0.028 Uiso 1 1 calc R
C85 C 0.81010(12) 0.65990(15) 0.36835(14) 0.0204(4) Uani 1 1 d .
H85 H 0.7852 0.6992 0.3302 0.024 Uiso 1 1 calc R
C86 C 0.62301(11) 0.84474(13) 0.43897(12) 0.0145(4) Uani 1 1 d .
C87 C 0.55614(13) 0.81084(16) 0.40519(17) 0.0261(5) Uani 1 1 d .
H87 H 0.5501 0.7544 0.3924 0.031 Uiso 1 1 calc R
C88 C 0.49822(14) 0.85967(19) 0.3902(2) 0.0349(6) Uani 1 1 d .
H88 H 0.4526 0.8365 0.3673 0.042 Uiso 1 1 calc R
C89 C 0.50706(14) 0.94247(18) 0.40879(17) 0.0302(6) Uani 1 1 d .
H89 H 0.4675 0.9757 0.3988 0.036 Uiso 1 1 calc R
C90 C 0.57349(14) 0.97637(15) 0.44186(14) 0.0235(5) Uani 1 1 d .
H90 H 0.5793 1.0330 0.4542 0.028 Uiso 1 1 calc R
C91 C 0.63174(12) 0.92802(14) 0.45714(13) 0.0182(4) Uani 1 1 d .
H91 H 0.6773 0.9515 0.4798 0.022 Uiso 1 1 calc R
C92 C 0.73920(11) 0.75549(13) 0.55985(12) 0.0140(4) Uani 1 1 d .
C93 C 0.77373(12) 0.81631(13) 0.61332(13) 0.0177(4) Uani 1 1 d .
H93 H 0.7761 0.8705 0.5973 0.021 Uiso 1 1 calc R
C94 C 0.80479(12) 0.79736(14) 0.69020(13) 0.0183(4) Uani 1 1 d .
H94 H 0.8283 0.8387 0.7267 0.022 Uiso 1 1 calc R
C95 C 0.80148(12) 0.71815(14) 0.71362(13) 0.0185(4) Uani 1 1 d .
H95 H 0.8231 0.7054 0.7661 0.022 Uiso 1 1 calc R
C96 C 0.76688(16) 0.65775(15) 0.66082(14) 0.0263(5) Uani 1 1 d .
H96 H 0.7646 0.6037 0.6771 0.032 Uiso 1 1 calc R
C97 C 0.73525(15) 0.67615(14) 0.58348(14) 0.0241(5) Uani 1 1 d .
H97 H 0.7112 0.6348 0.5472 0.029 Uiso 1 1 calc R
C98 C 0.75837(11) 0.83380(13) 0.43884(12) 0.0149(4) Uani 1 1 d .
C99 C 0.73256(13) 0.88129(14) 0.37258(13) 0.0196(4) Uani 1 1 d .
H99 H 0.6835 0.8864 0.3418 0.024 Uiso 1 1 calc R
C100 C 0.77864(14) 0.92085(15) 0.35182(15) 0.0238(5) Uani 1 1 d .
H100 H 0.7610 0.9528 0.3069 0.029 Uiso 1 1 calc R
C101 C 0.84996(14) 0.91362(18) 0.39652(16) 0.0288(5) Uani 1 1 d .
H101 H 0.8814 0.9414 0.3828 0.035 Uiso 1 1 calc R
C102 C 0.87579(14) 0.8659(2) 0.46140(17) 0.0341(6) Uani 1 1 d .
H102 H 0.9250 0.8603 0.4914 0.041 Uiso 1 1 calc R
C103 C 0.83028(13) 0.82591(17) 0.48299(15) 0.0257(5) Uani 1 1 d .
H103 H 0.8483 0.7935 0.5277 0.031 Uiso 1 1 calc R

loop_
_atom_site_aniso_label
_atom_site_aniso_U_11
_atom_site_aniso_U_22
_atom_site_aniso_U_33
_atom_site_aniso_U_23
_atom_site_aniso_U_13
_atom_site_aniso_U_12
Mo1 0.01534(9) 0.01442(9) 0.01469(9) 0.00154(6) 0.00717(7) 0.00320(6)
P1 0.0149(2) 0.0078(2) 0.0115(2) 0.00020(17) 0.00751(18) 0.00029(17)
P2 0.0159(2) 0.0095(2) 0.0124(2) -0.00072(17) 0.00826(19) -0.00054(17)
N1 0.0218(9) 0.0141(8) 0.0168(8) -0.0039(7) 0.0122(7) -0.0023(7)
O1 0.0236(9) 0.0378(11) 0.0243(9) 0.0011(8) 0.0058(7) 0.0026(8)
O2 0.0488(13) 0.0236(10) 0.0527(14) 0.0158(9) 0.0302(11) 0.0096(9)
C1 0.0203(10) 0.0128(9) 0.0209(10) 0.0009(8) 0.0118(8) 0.0017(8)
C2 0.0183(10) 0.0183(10) 0.0241(11) -0.0103(8) 0.0123(9) -0.0019(8)
C3 0.0296(13) 0.0174(11) 0.0455(16) -0.0185(11) 0.0244(12) -0.0080(9)
C4 0.0382(14) 0.0072(9) 0.0570(18) -0.0013(10) 0.0341(14) -0.0003(9)
C5 0.0331(13) 0.0125(9) 0.0360(13) 0.0102(9) 0.0239(11) 0.0102(9)
C6 0.0362(14) 0.0300(13) 0.0256(12) 0.0184(10) 0.0203(11) 0.0183(11)
C7 0.0250(12) 0.0427(15) 0.0103(10) 0.0048(9) 0.0047(9) 0.0150(11)
C8 0.0141(10) 0.0287(12) 0.0163(10) -0.0041(9) 0.0029(8) 0.0031(8)
C9 0.0153(9) 0.0171(10) 0.0144(9) -0.0010(7) 0.0061(7) 0.0000(7)
C10 0.0157(9) 0.0174(10) 0.0232(11) 0.0007(8) 0.0135(8) -0.0006(8)
C11 0.0219(10) 0.0251(11) 0.0155(10) 0.0059(8) 0.0144(8) 0.0061(8)
C12 0.0195(10) 0.0319(12) 0.0129(9) -0.0066(9) 0.0099(8) 0.0022(9)
C13 0.0216(11) 0.0574(18) 0.0086(9) -0.0090(10) 0.0058(8) 0.0060(11)
C14 0.0177(11) 0.060(2) 0.0254(13) -0.0292(13) 0.0056(10) -0.0035(12)
C15 0.0239(12) 0.0357(15) 0.0498(17) -0.0338(14) 0.0201(12) -0.0156(11)
C16 0.0331(15) 0.0311(14) 0.071(2) -0.0328(15) 0.0345(16) -0.0210(12)
C17 0.0420(16) 0.0153(11) 0.082(3) -0.0115(13) 0.0460(18) -0.0132(11)
C18 0.0512(18) 0.0085(10) 0.076(2) 0.0041(12) 0.0497(18) -0.0022(10)
C19 0.060(2) 0.0209(12) 0.060(2) 0.0234(13) 0.0497(18) 0.0140(12)
C20 0.0531(18) 0.0349(15) 0.0353(15) 0.0281(12) 0.0324(14) 0.0244(13)
C21 0.0475(17) 0.0549(19) 0.0150(11) 0.0192(12) 0.0188(11) 0.0244(15)
C22 0.0301(13) 0.0562(18) 0.0067(9) 0.0022(10) 0.0036(9) 0.0150(12)
C23 0.0255(13) 0.0567(19) 0.0148(11) -0.0197(12) 0.0027(9) 0.0014(12)
C24 0.0208(11) 0.0333(14) 0.0320(14) -0.0244(11) 0.0075(10) -0.0098(10)
C25 0.0159(10) 0.0277(12) 0.0321(13) -0.0149(10) 0.0093(9) -0.0075(9)
C26 0.0204(11) 0.0175(10) 0.0396(14) -0.0051(10) 0.0197(10) -0.0075(8)
C27 0.0381(14) 0.0125(10) 0.0568(18) 0.0019(11) 0.0374(14) -0.0049(9)
C28 0.0410(15) 0.0221(12) 0.0449(16) 0.0210(11) 0.0344(13) 0.0122(11)
C29 0.0329(13) 0.0357(14) 0.0234(12) 0.0178(10) 0.0234(11) 0.0146(11)
C30 0.0299(13) 0.0607(18) 0.0096(10) 0.0125(11) 0.0118(9) 0.0209(12)
C31 0.0298(13) 0.065(2) 0.0132(11) 0.0150(12) 0.0102(10) 0.0242(14)
C32 0.0171(11) 0.072(2) 0.0130(11) -0.0031(12) 0.0011(9) 0.0135(13)
C33 0.0138(11) 0.071(2) 0.0246(13) -0.0270(14) 0.0022(9) -0.0017(12)
C34 0.0174(12) 0.0462(17) 0.0473(17) -0.0297(14) 0.0138(11) -0.0131(11)
C35 0.0163(11) 0.0468(17) 0.0485(17) -0.0212(14) 0.0185(12) -0.0115(11)
C36 0.0305(14) 0.0306(13) 0.0577(19) -0.0119(13) 0.0352(14) -0.0126(11)
C37 0.0466(17) 0.0196(12) 0.072(2) -0.0033(13) 0.0493(18) -0.0112(11)
C38 0.059(2) 0.0223(12) 0.062(2) 0.0191(13) 0.0523(18) 0.0075(12)
C39 0.0555(18) 0.0332(14) 0.0364(15) 0.0186(12) 0.0400(14) 0.0139(13)
C40 0.0518(17) 0.0518(17) 0.0161(11) 0.0150(11) 0.0250(12) 0.0211(14)
C41 0.0372(14) 0.0519(17) 0.0115(10) -0.0065(10) 0.0141(10) 0.0088(13)
C42 0.0314(14) 0.0480(17) 0.0193(12) -0.0219(11) 0.0085(10) 0.0006(12)
C43 0.0329(14) 0.0280(13) 0.0412(15) -0.0263(12) 0.0197(12) -0.0089(11)
C44 0.0305(13) 0.0207(12) 0.0544(18) -0.0240(12) 0.0235(13) -0.0131(10)
C45 0.0379(15) 0.0092(10) 0.067(2) -0.0066(11) 0.0357(15) -0.0064(9)
C46 0.0435(16) 0.0085(9) 0.0600(19) 0.0098(11) 0.0379(15) 0.0056(10)
C47 0.0513(17) 0.0234(12) 0.0500(17) 0.0270(12) 0.0398(15) 0.0209(12)
C48 0.0387(15) 0.0431(16) 0.0304(14) 0.0263(12) 0.0236(12) 0.0270(13)
C49 0.0307(13) 0.0425(16) 0.0310(14) 0.0207(12) 0.0198(11) 0.0231(12)
C50 0.0172(11) 0.0560(18) 0.0202(12) 0.0028(11) 0.0056(9) 0.0153(11)
C51 0.0132(10) 0.0455(16) 0.0309(13) -0.0090(12) 0.0098(9) 0.0015(10)
C52 0.0209(11) 0.0316(13) 0.0282(12) -0.0009(10) 0.0171(10) 0.0036(9)
C53 0.0271(12) 0.0266(12) 0.0394(14) -0.0017(11) 0.0274(11) -0.0022(10)
C54 0.0382(14) 0.0273(12) 0.0306(13) 0.0059(10) 0.0300(12) 0.0054(10)
C55 0.0339(13) 0.0342(13) 0.0182(11) -0.0033(10) 0.0199(10) 0.0054(11)
C56 0.0319(13) 0.0212(11) 0.0299(13) -0.0081(9) 0.0218(11) 0.0019(9)
C57 0.0370(14) 0.0154(10) 0.0427(15) -0.0125(10) 0.0263(12) -0.0017(10)
C58 0.0383(14) 0.0095(9) 0.0550(18) 0.0030(10) 0.0329(14) 0.0068(9)
C59 0.0325(13) 0.0211(11) 0.0395(15) 0.0117(10) 0.0244(12) 0.0148(10)
C60 0.0269(12) 0.0222(11) 0.0288(12) 0.0038(9) 0.0199(10) 0.0095(9)
C61 0.0240(11) 0.0234(11) 0.0178(10) 0.0016(8) 0.0122(9) 0.0038(9)
C62 0.0252(13) 0.0463(17) 0.0256(13) 0.0038(11) 0.0120(10) -0.0088(11)
C63 0.0261(14) 0.091(3) 0.0256(14) 0.0194(16) 0.0163(12) 0.0261(16)
C64 0.068(2) 0.0354(16) 0.0360(16) 0.0093(13) 0.0361(16) 0.0241(15)
C65 0.0462(16) 0.0256(12) 0.0243(12) -0.0065(10) 0.0221(12) -0.0025(11)
C66 0.0210(11) 0.0222(11) 0.0230(11) 0.0013(9) 0.0096(9) 0.0031(9)
C67 0.0261(12) 0.0202(11) 0.0277(12) 0.0020(9) 0.0141(10) 0.0048(9)
C68 0.0141(9) 0.0111(9) 0.0178(9) 0.0020(7) 0.0069(7) -0.0010(7)
C69 0.0318(13) 0.0149(10) 0.0528(17) -0.0065(11) 0.0295(13) -0.0033(9)
C70 0.0379(16) 0.0116(10) 0.068(2) -0.0053(12) 0.0288(15) -0.0036(10)
C71 0.0199(11) 0.0203(11) 0.0474(17) 0.0143(11) 0.0083(11) -0.0029(9)
C72 0.0240(12) 0.0309(13) 0.0272(12) 0.0107(10) 0.0111(10) -0.0047(10)
C73 0.0236(11) 0.0213(11) 0.0181(10) 0.0034(8) 0.0108(9) -0.0029(9)
C74 0.0159(9) 0.0172(9) 0.0126(9) 0.0010(7) 0.0070(7) 0.0001(7)
C75 0.0354(14) 0.0325(13) 0.0148(11) -0.0005(9) 0.0115(10) 0.0107(11)
C76 0.0350(15) 0.059(2) 0.0134(11) -0.0028(12) 0.0121(10) 0.0031(13)
C77 0.0254(13) 0.064(2) 0.0158(11) 0.0125(12) 0.0068(10) -0.0001(13)
C78 0.0281(13) 0.0356(15) 0.0275(13) 0.0163(11) 0.0069(11) 0.0057(11)
C79 0.0246(11) 0.0189(10) 0.0204(11) 0.0048(8) 0.0090(9) 0.0037(9)
C80 0.0148(9) 0.0125(9) 0.0122(9) -0.0007(7) 0.0067(7) -0.0008(7)
C81 0.0189(10) 0.0234(11) 0.0214(11) 0.0101(9) 0.0067(9) -0.0020(9)
C82 0.0195(11) 0.0279(12) 0.0234(12) 0.0097(10) 0.0035(9) 0.0017(9)
C83 0.0156(10) 0.0252(11) 0.0145(10) -0.0066(8) 0.0056(8) -0.0023(8)
C84 0.0214(11) 0.0313(13) 0.0228(11) 0.0033(9) 0.0151(9) -0.0019(9)
C85 0.0202(11) 0.0244(11) 0.0210(11) 0.0097(9) 0.0133(9) 0.0038(8)
C86 0.0173(9) 0.0129(9) 0.0151(9) 0.0006(7) 0.0090(8) 0.0013(7)
C87 0.0203(11) 0.0191(11) 0.0412(15) -0.0058(10) 0.0161(11) -0.0022(9)
C88 0.0183(12) 0.0310(14) 0.0545(19) -0.0077(13) 0.0158(12) -0.0006(10)
C89 0.0238(12) 0.0294(13) 0.0387(15) -0.0014(11) 0.0155(11) 0.0087(10)
C90 0.0289(12) 0.0180(10) 0.0222(11) -0.0021(9) 0.0105(9) 0.0062(9)
C91 0.0208(10) 0.0153(10) 0.0159(10) -0.0034(8) 0.0060(8) 0.0001(8)
C92 0.0179(9) 0.0129(9) 0.0132(9) 0.0000(7) 0.0090(8) 0.0004(7)
C93 0.0242(11) 0.0126(9) 0.0165(10) -0.0006(7) 0.0096(8) -0.0008(8)
C94 0.0226(11) 0.0168(10) 0.0144(10) -0.0024(8) 0.0075(8) -0.0006(8)
C95 0.0234(11) 0.0188(10) 0.0148(10) 0.0023(8) 0.0101(8) 0.0035(8)
C96 0.0449(15) 0.0134(10) 0.0192(11) 0.0036(8) 0.0134(11) -0.0023(10)
C97 0.0402(14) 0.0137(10) 0.0167(10) -0.0017(8) 0.0114(10) -0.0052(9)
C98 0.0173(10) 0.0132(9) 0.0163(9) 0.0014(7) 0.0095(8) 0.0001(7)
C99 0.0204(10) 0.0186(10) 0.0195(10) 0.0041(8) 0.0088(8) 0.0002(8)
C100 0.0287(12) 0.0207(11) 0.0246(12) 0.0079(9) 0.0146(10) -0.0001(9)
C101 0.0254(12) 0.0319(13) 0.0323(13) 0.0098(11) 0.0160(11) -0.0046(10)
C102 0.0176(11) 0.0507(18) 0.0315(14) 0.0157(13) 0.0091(10) -0.0026(11)
C103 0.0195(11) 0.0351(13) 0.0220(11) 0.0115(10) 0.0090(9) 0.0005(10)

loop_
_atom_type_symbol
_atom_type_description
_atom_type_scat_dispersion_real
_atom_type_scat_dispersion_imag
_atom_type_scat_source
C C 0.0033 0.0016 'International Tables Vol C Tables 4.2.6.8 and 6.1.1.4'
H H 0.0000 0.0000 'International Tables Vol C Tables 4.2.6.8 and 6.1.1.4'
N N 0.0061 0.0033 'International Tables Vol C Tables 4.2.6.8 and 6.1.1.4'
O O 0.0106 0.0060 'International Tables Vol C Tables 4.2.6.8 and 6.1.1.4'
P P 0.1023 0.0942 'International Tables Vol C Tables 4.2.6.8 and 6.1.1.4'
Mo Mo -1.6832 0.6857 'International Tables Vol C Tables 4.2.6.8 and 6.1.1.4'

loop_
_geom_angle_atom_site_label_1
_geom_angle_atom_site_label_2
_geom_angle_atom_site_label_3
_geom_angle
C66 Mo1 C67 77.25(11)
C66 Mo1 C1 106.42(9)
C67 Mo1 C1 83.77(9)
C66 Mo1 C9 84.90(9)
C67 Mo1 C9 110.41(9)
C1 Mo1 C9 38.93(8)
C66 Mo1 C63 97.99(11)
C67 Mo1 C63 109.71(12)
C1 Mo1 C63 154.34(10)
C9 Mo1 C63 139.39(12)
C66 Mo1 C62 104.22(10)
C67 Mo1 C62 145.07(11)
C1 Mo1 C62 127.19(9)
C9 Mo1 C62 104.45(10)
C63 Mo1 C62 35.41(12)
C66 Mo1 C61 136.73(10)
C67 Mo1 C61 141.62(10)
C1 Mo1 C61 98.05(8)
C9 Mo1 C61 92.98(8)
C63 Mo1 C61 57.65(9)
C62 Mo1 C61 34.76(9)
C66 Mo1 C64 123.11(12)
C67 Mo1 C64 91.26(11)
C1 Mo1 C64 127.73(12)
C9 Mo1 C64 148.55(10)
C63 Mo1 C64 34.41(14)
C62 Mo1 C64 58.15(12)
C61 Mo1 C64 57.36(9)
C66 Mo1 C65 155.00(11)
C67 Mo1 C65 107.11(10)
C1 Mo1 C65 98.55(10)
C9 Mo1 C65 115.05(9)
C63 Mo1 C65 57.13(11)
C62 Mo1 C65 57.83(10)
C61 Mo1 C65 34.55(9)
C64 Mo1 C65 34.16(11)
N1 P1 C80 115.31(10)
N1 P1 C68 107.26(10)
C80 P1 C68 107.37(10)
N1 P1 C74 109.86(10)
C80 P1 C74 106.43(10)
C68 P1 C74 110.59(10)
N1 P2 C92 109.93(10)
N1 P2 C98 116.02(10)
C92 P2 C98 107.67(10)
N1 P2 C86 106.47(10)
C92 P2 C86 109.19(10)
C98 P2 C86 107.39(10)
P1 N1 P2 141.61(13)
C2 C1 C5 104.1(2)
C2 C1 C9 116.89(19)
C5 C1 C9 116.9(2)
C2 C1 Mo1 121.56(15)
C5 C1 Mo1 124.07(16)
C9 C1 Mo1 70.94(12)
C12 C2 C3 119.2(2)
C12 C2 C1 123.7(2)
C3 C2 C1 109.0(2)
C15 C3 C4 120.5(3)
C15 C3 C2 120.6(3)
C4 C3 C2 108.0(2)
C18 C4 C5 121.2(3)
C18 C4 C3 119.8(3)
C5 C4 C3 108.2(2)
C6 C5 C4 119.5(2)
C6 C5 C1 122.9(2)
C4 C5 C1 109.5(2)
C5 C6 C20 120.0(3)
C5 C6 C7 119.9(2)
C20 C6 C7 107.6(3)
C8 C7 C22 120.4(3)
C8 C7 C6 119.4(2)
C22 C7 C6 107.6(3)
C7 C8 C25 118.8(2)
C7 C8 C9 122.9(2)
C25 C8 C9 110.2(2)
C10 C9 C8 103.20(19)
C10 C9 C1 116.57(19)
C8 C9 C1 117.1(2)
C10 C9 Mo1 122.42(15)
C8 C9 Mo1 124.98(15)
C1 C9 Mo1 70.13(12)
C11 C10 C26 118.1(2)
C11 C10 C9 123.4(2)
C26 C10 C9 110.3(2)
C10 C11 C29 120.6(2)
C10 C11 C12 119.2(2)
C29 C11 C12 108.1(2)
C2 C12 C13 120.3(2)
C2 C12 C11 119.4(2)
C13 C12 C11 107.6(2)
C14 C13 C30 120.5(3)
C14 C13 C12 120.4(3)
C30 C13 C12 107.9(2)
C13 C14 C15 119.7(3)
C13 C14 C33 119.2(3)
C15 C14 C33 108.1(3)
C3 C15 C14 119.8(3)
C3 C15 C16 118.8(3)
C14 C15 C16 108.8(3)
C17 C16 C15 120.6(3)
C17 C16 C34 120.4(3)
C15 C16 C34 107.2(3)
C16 C17 C18 121.1(3)
C16 C17 C37 120.0(3)
C18 C17 C37 107.4(3)
C4 C18 C19 119.0(3)
C4 C18 C17 119.2(3)
C19 C18 C17 109.2(3)
C20 C19 C18 119.7(3)
C20 C19 C38 119.9(3)
C18 C19 C38 107.5(3)
C19 C20 C6 120.5(3)
C19 C20 C21 119.9(3)
C6 C20 C21 108.1(3)
C40 C21 C22 119.9(3)
C40 C21 C20 120.5(3)
C22 C21 C20 108.4(2)
C23 C22 C21 120.0(3)
C23 C22 C7 120.4(3)
C21 C22 C7 108.2(3)
C22 C23 C24 119.2(2)
C22 C23 C42 119.8(3)
C24 C23 C42 108.2(3)
C25 C24 C23 119.6(3)
C25 C24 C44 119.3(3)
C23 C24 C44 108.7(3)
C24 C25 C8 121.6(3)
C24 C25 C26 119.5(3)
C8 C25 C26 108.1(2)
C27 C26 C10 121.2(3)
C27 C26 C25 120.9(2)
C10 C26 C25 107.2(2)
C26 C27 C28 120.4(2)
C26 C27 C45 119.3(3)
C28 C27 C45 108.4(3)
C29 C28 C27 118.9(2)
C29 C28 C47 119.8(3)
C27 C28 C47 108.1(3)
C28 C29 C11 120.8(3)
C28 C29 C30 120.0(2)
C11 C29 C30 107.9(2)
C31 C30 C13 120.1(3)
C31 C30 C29 119.8(3)
C13 C30 C29 108.5(2)
C30 C31 C48 120.0(3)
C30 C31 C32 119.5(3)
C48 C31 C32 108.8(2)
C33 C32 C31 120.3(3)
C33 C32 C50 119.7(3)
C31 C32 C50 107.6(3)
C32 C33 C34 119.9(3)
C32 C33 C14 120.3(3)
C34 C33 C14 108.0(3)
C35 C34 C33 119.8(3)
C35 C34 C16 120.0(3)
C33 C34 C16 107.9(3)
C34 C35 C51 120.4(3)
C34 C35 C36 119.2(3)
C51 C35 C36 108.4(3)
C37 C36 C53 119.9(3)
C37 C36 C35 120.6(3)
C53 C36 C35 107.5(3)
C36 C37 C38 120.8(3)
C36 C37 C17 119.9(3)
C38 C37 C17 107.6(3)
C39 C38 C37 119.8(3)
C39 C38 C19 120.0(3)
C37 C38 C19 108.3(3)
C38 C39 C54 119.8(3)
C38 C39 C40 120.0(3)
C54 C39 C40 107.7(3)
C21 C40 C41 120.2(3)
C21 C40 C39 119.7(3)
C41 C40 C39 108.3(3)
C42 C41 C40 120.0(3)
C42 C41 C55 120.2(3)
C40 C41 C55 107.6(3)
C41 C42 C43 119.8(3)
C41 C42 C23 120.1(3)
C43 C42 C23 108.2(3)
C57 C43 C42 120.0(3)
C57 C43 C44 120.0(3)
C42 C43 C44 107.8(3)
C45 C44 C43 120.1(3)
C45 C44 C24 121.0(3)
C43 C44 C24 107.1(3)
C44 C45 C46 120.8(3)
C44 C45 C27 120.0(3)
C46 C45 C27 107.2(3)
C58 C46 C47 119.6(3)
C58 C46 C45 120.0(3)
C47 C46 C45 108.4(2)
C48 C47 C46 120.1(2)
C48 C47 C28 120.0(3)
C46 C47 C28 108.0(3)
C47 C48 C31 120.4(2)
C47 C48 C49 119.9(3)
C31 C48 C49 107.6(3)
C59 C49 C50 120.3(3)
C59 C49 C48 119.8(3)
C50 C49 C48 108.0(3)
C51 C50 C49 120.0(3)
C51 C50 C32 120.0(3)
C49 C50 C32 108.0(3)
C50 C51 C35 120.1(3)
C50 C51 C52 119.6(3)
C35 C51 C52 108.3(3)
C60 C52 C53 120.0(2)
C60 C52 C51 120.3(2)
C53 C52 C51 107.6(2)
C54 C53 C52 120.0(2)
C54 C53 C36 119.8(3)
C52 C53 C36 108.3(3)
C53 C54 C39 119.9(3)
C53 C54 C55 119.9(2)
C39 C54 C55 108.1(3)
C56 C55 C54 119.8(2)
C56 C55 C41 119.8(3)
C54 C55 C41 108.2(2)
C55 C56 C60 119.9(2)
C55 C56 C57 120.1(3)
C60 C56 C57 107.9(2)
C43 C57 C56 120.2(3)
C43 C57 C58 119.8(3)
C56 C57 C58 107.9(2)
C46 C58 C59 120.2(3)
C46 C58 C57 119.4(3)
C59 C58 C57 108.2(2)
C49 C59 C58 120.4(3)
C49 C59 C60 120.1(3)
C58 C59 C60 108.2(3)
C52 C60 C56 120.4(2)
C52 C60 C59 119.7(2)
C56 C60 C59 107.9(2)
C62 C61 C65 108.7(2)
C62 C61 Mo1 72.07(15)
C65 C61 Mo1 73.62(14)
C61 C62 C63 106.4(3)
C61 C62 Mo1 73.17(14)
C63 C62 Mo1 72.15(16)
C64 C63 C62 108.5(3)
C64 C63 Mo1 73.51(17)
C62 C63 Mo1 72.44(16)
C63 C64 C65 108.5(3)
C63 C64 Mo1 72.08(18)
C65 C64 Mo1 73.82(16)
C64 C65 C61 107.9(3)
C64 C65 Mo1 72.02(17)
C61 C65 Mo1 71.83(14)
O1 C66 Mo1 177.4(2)
O2 C67 Mo1 177.9(2)
C69 C68 C73 119.4(2)
C69 C68 P1 120.63(17)
C73 C68 P1 119.95(17)
C70 C69 C68 120.1(2)
C71 C70 C69 120.3(3)
C70 C71 C72 120.2(2)
C71 C72 C73 120.1(2)
C72 C73 C68 119.9(2)
C79 C74 C75 119.4(2)
C79 C74 P1 119.37(17)
C75 C74 P1 121.22(18)
C76 C75 C74 120.1(3)
C77 C76 C75 120.2(3)
C76 C77 C78 120.3(2)
C77 C78 C79 120.0(3)
C74 C79 C78 120.0(2)
C81 C80 C85 119.4(2)
C81 C80 P1 121.13(17)
C85 C80 P1 119.15(16)
C82 C81 C80 120.0(2)
C83 C82 C81 120.5(2)
C82 C83 C84 119.7(2)
C85 C84 C83 120.4(2)
C84 C85 C80 120.0(2)
C87 C86 C91 119.9(2)
C87 C86 P2 118.26(17)
C91 C86 P2 121.80(17)
C88 C87 C86 119.9(2)
C87 C88 C89 120.0(3)
C90 C89 C88 120.1(2)
C89 C90 C91 120.3(2)
C90 C91 C86 119.7(2)
C97 C92 C93 120.0(2)
C97 C92 P2 118.87(17)
C93 C92 P2 121.12(16)
C94 C93 C92 119.8(2)
C95 C94 C93 120.1(2)
C96 C95 C94 120.3(2)
C95 C96 C97 120.1(2)
C92 C97 C96 119.7(2)
C103 C98 C99 119.4(2)
C103 C98 P2 121.76(17)
C99 C98 P2 118.63(17)
C100 C99 C98 120.2(2)
C101 C100 C99 120.0(2)
C100 C101 C102 120.1(2)
C101 C102 C103 120.6(2)
C98 C103 C102 119.6(2)

loop_
_geom_bond_atom_site_label_1
_geom_bond_atom_site_label_2
_geom_bond_distance
Mo1 C66 1.943(3)
Mo1 C67 1.947(3)
Mo1 C1 2.241(2)
Mo1 C9 2.252(2)
Mo1 C63 2.350(3)
Mo1 C62 2.354(3)
Mo1 C61 2.368(2)
Mo1 C64 2.368(3)
Mo1 C65 2.391(3)
P1 N1 1.5750(19)
P1 C80 1.797(2)
P1 C68 1.798(2)
P1 C74 1.805(2)
P2 N1 1.5785(19)
P2 C92 1.799(2)
P2 C98 1.806(2)
P2 C86 1.806(2)
O1 C66 1.157(3)
O2 C67 1.164(3)
C1 C2 1.475(3)
C1 C5 1.483(3)
C1 C9 1.497(3)
C2 C12 1.376(4)
C2 C3 1.451(3)
C3 C15 1.399(4)
C3 C4 1.437(4)
C4 C18 1.412(4)
C4 C5 1.433(4)
C5 C6 1.378(4)
C6 C20 1.447(4)
C6 C7 1.473(4)
C7 C8 1.386(4)
C7 C22 1.448(4)
C8 C25 1.434(4)
C8 C9 1.480(3)
C9 C10 1.478(3)
C10 C11 1.388(3)
C10 C26 1.445(3)
C11 C29 1.442(3)
C11 C12 1.471(4)
C12 C13 1.451(3)
C13 C14 1.391(4)
C13 C30 1.449(5)
C14 C15 1.431(5)
C14 C33 1.460(4)
C15 C16 1.460(4)
C16 C17 1.362(6)
C16 C34 1.464(5)
C17 C18 1.440(5)
C17 C37 1.464(4)
C18 C19 1.428(5)
C19 C20 1.401(5)
C19 C38 1.458(4)
C20 C21 1.450(5)
C21 C40 1.395(4)
C21 C22 1.446(5)
C22 C23 1.406(5)
C23 C24 1.429(5)
C23 C42 1.451(4)
C24 C25 1.404(4)
C24 C44 1.461(4)
C25 C26 1.446(4)
C26 C27 1.390(4)
C27 C28 1.425(5)
C27 C45 1.467(4)
C28 C29 1.393(4)
C28 C47 1.456(4)
C29 C30 1.453(4)
C30 C31 1.398(4)
C31 C48 1.441(5)
C31 C32 1.449(5)
C32 C33 1.387(5)
C32 C50 1.454(4)
C33 C34 1.450(5)
C34 C35 1.387(4)
C35 C51 1.436(5)
C35 C36 1.457(5)
C36 C37 1.374(5)
C36 C53 1.455(4)
C37 C38 1.438(5)
C38 C39 1.393(5)
C39 C54 1.449(4)
C39 C40 1.463(5)
C40 C41 1.452(5)
C41 C42 1.391(5)
C41 C55 1.457(4)
C42 C43 1.450(5)
C43 C57 1.392(4)
C43 C44 1.459(4)
C44 C45 1.365(5)
C45 C46 1.443(4)
C46 C58 1.403(4)
C46 C47 1.442(5)
C47 C48 1.389(5)
C48 C49 1.459(4)
C49 C59 1.379(4)
C49 C50 1.449(5)
C50 C51 1.385(4)
C51 C52 1.461(4)
C52 C60 1.380(4)
C52 C53 1.448(4)
C53 C54 1.388(4)
C54 C55 1.456(4)
C55 C56 1.385(4)
C56 C60 1.449(4)
C56 C57 1.450(4)
C57 C58 1.455(4)
C58 C59 1.435(4)
C59 C60 1.456(4)
C61 C62 1.411(4)
C61 C65 1.413(4)
C62 C63 1.431(5)
C63 C64 1.396(6)
C64 C65 1.398(5)
C68 C69 1.390(3)
C68 C73 1.398(3)
C69 C70 1.388(4)
C70 C71 1.379(5)
C71 C72 1.381(4)
C72 C73 1.393(3)
C74 C79 1.392(3)
C74 C75 1.398(3)
C75 C76 1.397(4)
C76 C77 1.376(5)
C77 C78 1.385(5)
C78 C79 1.401(4)
C80 C81 1.392(3)
C80 C85 1.398(3)
C81 C82 1.391(3)
C82 C83 1.384(3)
C83 C84 1.386(3)
C84 C85 1.386(3)
C86 C87 1.392(3)
C86 C91 1.398(3)
C87 C88 1.390(4)
C88 C89 1.392(4)
C89 C90 1.384(4)
C90 C91 1.390(3)
C92 C97 1.394(3)
C92 C93 1.394(3)
C93 C94 1.392(3)
C94 C95 1.388(3)
C95 C96 1.383(3)
C96 C97 1.398(3)
C98 C103 1.389(3)
C98 C99 1.404(3)
C99 C100 1.391(3)
C100 C101 1.379(4)
C101 C102 1.386(4)
C102 C103 1.394(3)
